data_7231971
loop_
_publ_author_name
'Zhang, Tianhe'
'Du, Jiang'
'Li, Zhimin'
'Lin, Xinyu'
'Wang, Lin'
'Yang, Li'
'Zhang, Tonglai'

_publ_section_title
;
 Alkali metal salts of 3,6-dinitramino-1,2,4,5-tetrazine: promising
 nitrogen-rich energetic materials
;
_journal_issue 4
_journal_name_full CrystEngComm
_journal_page_first 765
_journal_paper_doi 10.1039/C8CE01827H
_journal_volume 21
_journal_year 2019
_chemical_formula_moiety '0.5(C96 H52 Co2 Mo48 N8 O178 P4 Zn16)'
_chemical_formula_sum 'C48 H26 Co Mo24 N4 O89 P2 Zn8'
_chemical_formula_weight 5029.12
_space_group_crystal_system orthorhombic
_space_group_IT_number 69
_space_group_name_Hall '-F 2 2'
_space_group_name_H-M_alt 'F m m m'
_symmetry_space_group_name_Hall '-F 2 2'
_symmetry_space_group_name_H-M 'F m m m'
_atom_sites_solution_hydrogens mixed
_audit_block_doi 10.5517/ccdc.csd.cc1zjbmg
_audit_creation_date 2018-03-30
_audit_creation_method
;
Olex2 1.2
(compiled 2017.03.28 svn.r3405 for OlexSys, GUI svn.r5370)
;
_audit_update_record
;
2018-09-06 deposited with the CCDC.
2018-12-07 downloaded from the CCDC.
;
_cell_angle_alpha 90
_cell_angle_beta 90
_cell_angle_gamma 90
_cell_formula_units_Z 4
_cell_length_a 17.386(4)
_cell_length_b 23.565(6)
_cell_length_c 45.325(11)
_cell_measurement_reflns_used 9951
_cell_measurement_temperature 296(2)
_cell_measurement_theta_max 27.011
_cell_measurement_theta_min 2.353
_cell_volume 18570(8)
_computing_cell_refinement 'SAINT v8.37A (Bruker, 2015)'
_computing_data_reduction 'SAINT v8.37A (Bruker, 2015)'
_computing_molecular_graphics 'Olex2 (Dolomanov et al., 2009)'
_computing_publication_material 'Olex2 (Dolomanov et al., 2009)'
_computing_structure_refinement 'ShelXL (Sheldrick, 2015)'
_diffrn_ambient_temperature 296.15
_diffrn_measured_fraction_theta_full 0.998
_diffrn_measured_fraction_theta_max 0.998
_diffrn_measurement_device_type 'CCD area Detector'
_diffrn_radiation_type MoK\a
_diffrn_radiation_wavelength 0.71073
_diffrn_reflns_av_R_equivalents 0.0665
_diffrn_reflns_av_unetI/netI 0.0319
_diffrn_reflns_Laue_measured_fraction_full 0.998
_diffrn_reflns_Laue_measured_fraction_max 0.998
_diffrn_reflns_limit_h_max 22
_diffrn_reflns_limit_h_min -22
_diffrn_reflns_limit_k_max 30
_diffrn_reflns_limit_k_min -29
_diffrn_reflns_limit_l_max 58
_diffrn_reflns_limit_l_min -54
_diffrn_reflns_number 65134
_diffrn_reflns_point_group_measured_fraction_full 0.998
_diffrn_reflns_point_group_measured_fraction_max 0.998
_diffrn_reflns_theta_full 25.242
_diffrn_reflns_theta_max 27.497
_diffrn_reflns_theta_min 1.523
_exptl_absorpt_coefficient_mu 2.741
_exptl_absorpt_correction_T_max 0.7454
_exptl_absorpt_correction_T_min 0.4081
_exptl_absorpt_correction_type multi-scan
_exptl_absorpt_process_details
'SADABS-2016/2 (Bruker,2016/2) was used for absorption correction. wR2(int) was 0.1062 before and 0.0784 after correction. The Ratio of minimum to maximum transmission is 0.5475. The \l/2 correction factor is Not present.'
_exptl_crystal_colour 'dull light violet'
_exptl_crystal_colour_lustre dull
_exptl_crystal_colour_modifier light
_exptl_crystal_colour_primary violet
_exptl_crystal_density_diffrn 1.799
_exptl_crystal_description block
_exptl_crystal_F_000 9436
_exptl_crystal_size_max 0.15
_exptl_crystal_size_mid 0.12
_exptl_crystal_size_min 0.08
_platon_squeeze_details
;
TITL mo_lan_0m in Fmmm #69
CELL   17.3860   23.5650   45.3250     90.00     90.00     90.00
SPGR Fmmm
# Solvent Accessible Volume =      9466
# Electrons Found in S.A.V. =      2897
# Note: Atoms in Void are Labelled as Cxxx and Qxxx for all Others
C101 0.500 0.260 0.204 !       7.49 eA-3
Q102 0.750 0.250 0.227 !       5.11 eA-3
C103 0.250 0.251 0.203 !       3.84 eA-3
C104 0.835 0.226 0.187 !       3.80 eA-3
C105 0.173 0.502 0.352 !       2.95 eA-3
C106 0.679 0.460 0.136 !       2.45 eA-3
Q107 0.328 0.070 0.181 !       2.33 eA-3
Q108 0.401 0.364 0.235 !       2.31 eA-3
Q109 0.831 0.501 0.293 !       2.29 eA-3
Q110 0.500 0.428 0.224 !       2.08 eA-3
Q111 0.101 0.366 0.223 !       2.04 eA-3
Q112 0.904 0.500 0.176 !       2.01 eA-3
Q113 0.180 0.070 0.274 !       1.92 eA-3
Q114 0.601 0.365 0.259 !       1.84 eA-3
Q115 0.905 0.502 0.145 !       1.81 eA-3
Q116 1.000 0.433 0.321 !       1.77 eA-3
Q117 0.500 0.429 0.200 !       1.74 eA-3
Q118 0.165 0.502 0.254 !       1.67 eA-3
C119 0.687 0.502 0.121 !       1.59 eA-3
C120 1.000 0.500 0.000 !       1.58 eA-3
Q121 0.821 0.344 0.121 !       1.57 eA-3
Q122 0.823 0.422 0.205 !       1.57 eA-3
C123 1.000 0.376 0.047 !       1.51 eA-3
C124 0.771 0.345 0.125 !       1.51 eA-3
Q125 0.500 0.064 0.229 !       1.40 eA-3
C126 0.711 0.503 0.059 !       1.38 eA-3
C127 1.000 0.406 0.063 !       1.38 eA-3
C128 0.750 0.249 0.145 !       1.37 eA-3
C129 0.828 0.093 0.136 !       1.33 eA-3
C130 0.475 0.124 0.066 !       1.31 eA-3
C131 0.713 0.166 0.110 !       1.31 eA-3
Q132 0.162 0.118 0.149 !       1.29 eA-3
C133 0.852 0.196 0.168 !       1.29 eA-3
Q134 0.500 0.125 0.196 !       1.26 eA-3
C135 0.273 0.220 0.152 !       1.23 eA-3
C136 0.715 0.305 0.363 !       1.23 eA-3
Q137 0.500 0.195 0.288 !       1.22 eA-3
Q138 1.000 0.430 0.358 !       1.21 eA-3
Q139 1.000 0.177 0.180 !       1.21 eA-3
C140 1.000 0.444 0.057 !       1.21 eA-3
Q141 0.750 0.125 0.251 !       1.21 eA-3
Q142 0.737 0.499 0.031 !       1.20 eA-3
Q143 0.671 0.063 0.145 !       1.15 eA-3
Q144 0.446 0.500 0.426 !       1.15 eA-3
Q145 0.091 0.504 0.312 !       1.15 eA-3
C146 0.716 0.444 0.086 !       1.13 eA-3
Q147 0.359 0.500 0.109 !       1.13 eA-3
C148 0.310 0.164-0.002 !       1.11 eA-3
C149 0.700 0.133 0.105 !       1.11 eA-3
C150 0.268 0.245 0.085 !       1.10 eA-3
C151 0.289 0.194 0.122 !       1.10 eA-3
C152 0.689 0.445 0.109 !       1.08 eA-3
C153 0.281 0.178 0.067 !       1.07 eA-3
Q154 0.888 0.496 0.125 !       1.07 eA-3
Q155 0.179 0.501 0.063 !       1.07 eA-3
C156 0.784 0.100 0.015 !       1.07 eA-3
C157 0.283 0.298 0.398 !       1.07 eA-3
C158 0.801 0.498 0.402 !       1.06 eA-3
Q159 0.500 0.345 0.663 !       1.06 eA-3
Q160 1.000 0.345 0.163 !       1.06 eA-3
C161 0.253 0.278 0.085 !       1.06 eA-3
C162 0.094 0.267 0.301 !       1.06 eA-3
Q163 0.661 0.391 0.000 !       1.05 eA-3
C164 0.899 0.500 0.027 !       1.05 eA-3
Q165 0.563 0.230 0.318 !       1.05 eA-3
Q166 0.437 0.270 0.182 !       1.05 eA-3
Q167 0.063 0.230 0.818 !       1.05 eA-3
Q168 0.341 0.469 0.222 !       1.05 eA-3
C169 0.243 0.414 0.000 !       1.04 eA-3
C170 0.685 0.013 0.426 !       1.04 eA-3
Q171 1.000 0.383 0.139 !       1.04 eA-3
C172 0.903 0.226 0.185 !       1.04 eA-3
Q173 0.694 0.501 0.039 !       1.03 eA-3
Q174 1.000 0.497 0.254 !       1.03 eA-3
Q175 0.407 0.501 0.281 !       1.02 eA-3
Q176 0.582 0.501 0.238 !       1.02 eA-3
C177 0.282 0.016 0.414 !       1.02 eA-3
Q178 0.500 0.495 0.031 !       1.02 eA-3
Q179 0.500 0.077 0.194 !       1.01 eA-3
C180 0.260 0.204 0.359 !       1.01 eA-3
Q181 0.375 0.499 0.230 !       1.00 eA-3
C182 0.192 0.463 0.442 !       1.00 eA-3
C183 0.096 0.421 0.044 !       0.99 eA-3
C184 0.101 0.484 0.001 !       0.99 eA-3
Q185 0.376 0.360 0.195 !       0.98 eA-3
C186 0.685 0.414 0.118 !       0.98 eA-3
Q187 0.379 0.314 0.187 !       0.97 eA-3
Q188 0.950 0.498 0.105 !       0.97 eA-3
C189 0.941 0.370 0.047 !       0.97 eA-3
Q190 0.403 0.015 0.348 !       0.97 eA-3
Q191 0.141 0.337 0.233 !       0.97 eA-3
Q192 0.139 0.055 0.163 !       0.97 eA-3
C193 0.266 0.454 0.060 !       0.97 eA-3
Q194 0.419 0.498 0.223 !       0.97 eA-3
Q195 0.647 0.039 0.304 !       0.97 eA-3
C196 0.550 0.062 0.063 !       0.96 eA-3
C197 0.403 0.132 0.061 !       0.95 eA-3
Q198 0.907 0.363 0.187 !       0.95 eA-3
Q199 0.389 0.313 0.157 !       0.94 eA-3
;
_refine_diff_density_max 2.805
_refine_diff_density_min -0.997
_refine_diff_density_rms 0.213
_refine_ls_extinction_method none
_refine_ls_goodness_of_fit_ref 1.120
_refine_ls_hydrogen_treatment constr
_refine_ls_matrix_type full
_refine_ls_number_parameters 239
_refine_ls_number_reflns 5702
_refine_ls_number_restraints 78
_refine_ls_restrained_S_all 1.135
_refine_ls_R_factor_all 0.0677
_refine_ls_R_factor_gt 0.0495
_refine_ls_shift/su_max 0.001
_refine_ls_shift/su_mean 0.000
_refine_ls_structure_factor_coef Fsqd
_refine_ls_weighting_details 'w=1/[\s^2^(Fo^2^)+(0.0644P)^2^+559.6918P] where P=(Fo^2^+2Fc^2^)/3'
_refine_ls_weighting_scheme calc
_refine_ls_wR_factor_gt 0.1228
_refine_ls_wR_factor_ref 0.1398
_reflns_Friedel_coverage 0.000
_reflns_number_gt 4624
_reflns_number_total 5702
_reflns_threshold_expression 'I > 2\s(I)'
_cod_data_source_file c8ce01827h2.cif
_cod_data_source_block Co-PMOF
_cod_depositor_comments 'Adding full bibliography for 7231971--7231978.cif.'
_cod_original_cell_volume 18569(8)
_cod_database_code 7231971
_shelx_shelxl_version_number 2016/4
_shelx_space_group_comment
;
The symmetry employed for this shelxl refinement is uniquely defined
by the following loop, which should always be used as a source of
symmetry information in preference to the above space-group names.
They are only intended as comments.
;
_shelx_estimated_absorpt_t_max 0.811
_shelx_estimated_absorpt_t_min 0.684
_olex2_refinement_description
;
1. Fixed Uiso
 At 1.2 times of:
  All C(H) groups
 At 1.5 times of:
  All O(H,H) groups
2. Uiso/Uaniso restraints and constraints
C5 \\sim C2 \\sim C3 \\sim C4 \\sim O1 \\sim C1 \\sim N1 \\sim N2 \\sim C9
\\sim C7 \\sim C6 \\sim C8 \\sim C10: within 1.7A with sigma of 0.01 and sigma
for terminal atoms of 0.02
Uanis(C5) \\sim Ueq: with sigma of 0.01 and sigma for terminal atoms of 0.02
3. Others
 Fixed Sof: O1W(0.125) H1WA(0.125) H1WB(0.125)
4.a Riding coordinates:
 O1W(H1WA,H1WB)
4.b Aromatic/amide H refined with riding coordinates:
 C10(H10), C6(H6), C4(H4), C3(H3)
;
_platon_squeeze_void_probe_radius 1.20
_olex2_submission_special_instructions 'No special instructions were received'

loop_
_space_group_symop_operation_xyz
'x, y, z'
'-x, -y, z'
'x, -y, -z'
'-x, y, -z'
'x, y+1/2, z+1/2'
'-x, -y+1/2, z+1/2'
'x, -y+1/2, -z+1/2'
'-x, y+1/2, -z+1/2'
'x+1/2, y, z+1/2'
'-x+1/2, -y, z+1/2'
'x+1/2, -y, -z+1/2'
'-x+1/2, y, -z+1/2'
'x+1/2, y+1/2, z'
'-x+1/2, -y+1/2, z'
'x+1/2, -y+1/2, -z'
'-x+1/2, y+1/2, -z'
'-x, -y, -z'
'x, y, -z'
'-x, y, z'
'x, -y, z'
'-x, -y+1/2, -z+1/2'
'x, y+1/2, -z+1/2'
'-x, y+1/2, z+1/2'
'x, -y+1/2, z+1/2'
'-x+1/2, -y, -z+1/2'
'x+1/2, y, -z+1/2'
'-x+1/2, y, z+1/2'
'x+1/2, -y, z+1/2'
'-x+1/2, -y+1/2, -z'
'x+1/2, y+1/2, -z'
'-x+1/2, y+1/2, z'
'x+1/2, -y+1/2, z'

loop_
_atom_site_label
_atom_site_type_symbol
_atom_site_fract_x
_atom_site_fract_y
_atom_site_fract_z
_atom_site_U_iso_or_equiv
_atom_site_adp_type
_atom_site_occupancy
_atom_site_site_symmetry_order
_atom_site_calc_flag
_atom_site_refinement_flags_posn
_atom_site_refinement_flags_adp
_atom_site_refinement_flags_occupancy
Mo4 Mo 0.500000 0.06795(3) 0.29993(2) 0.01966(17) Uani 1 2 d S T P
Mo3 Mo 0.60104(3) 0.13035(2) 0.24349(2) 0.01957(14) Uani 1 1 d . . .
Mo2 Mo 0.67644(3) 0.07435(2) 0.20292(2) 0.01874(13) Uani 1 1 d . . .
Mo1 Mo 0.59141(4) 0.000000 0.14646(2) 0.02733(19) Uani 1 2 d S T P
Zn2 Zn 0.66837(5) 0.000000 0.27457(2) 0.0182(2) Uani 1 2 d S T P
Zn1 Zn 0.500000 0.12561(5) 0.17084(3) 0.0283(3) Uani 1 2 d S T P
P1 P 0.500000 0.000000 0.22316(6) 0.0129(5) Uani 1 4 d S T P
O12 O 0.7358(3) 0.000000 0.20242(12) 0.0179(11) Uani 1 2 d S T P
O7 O 0.6665(2) 0.06269(17) 0.24530(9) 0.0188(8) Uani 1 1 d . . .
O8 O 0.5700(3) 0.000000 0.29638(13) 0.0211(12) Uani 1 2 d S T P
O13 O 0.500000 0.1708(3) 0.24475(15) 0.0275(14) Uani 1 2 d S T P
O3 O 0.500000 0.0544(2) 0.24286(13) 0.0194(12) Uani 1 2 d S T P
O2 O 0.5742(3) 0.000000 0.20379(12) 0.0175(11) Uani 1 2 d S T P
O6 O 0.5849(2) 0.12385(18) 0.20134(10) 0.0249(9) Uani 1 1 d . . .
O4 O 0.500000 0.0514(3) 0.15053(14) 0.0286(14) Uani 1 2 d S T P
O11 O 0.7507(3) 0.11870(19) 0.19830(10) 0.0284(10) Uani 1 1 d . . .
O9 O 0.5790(2) 0.11118(18) 0.28638(10) 0.0239(9) Uani 1 1 d . . .
O5 O 0.6516(2) 0.0579(2) 0.16013(10) 0.0281(10) Uani 1 1 d . . .
O15 O 0.500000 0.0784(3) 0.33653(14) 0.0309(15) Uani 1 2 d S T P
Co1 Co 0.500000 0.500000 0.000000 0.0333(7) Uani 1 8 d S T P
N1 N 0.500000 0.4165(5) 0.000000 0.055(3) Uani 1 4 d S TU P
N2 N 0.500000 0.500000 0.0438(3) 0.045(3) Uani 1 4 d S TU P
O14 O 0.6608(2) 0.18569(18) 0.24799(12) 0.0307(10) Uani 1 1 d . . .
C9 C 0.500000 0.4536(5) 0.0620(2) 0.051(2) Uani 1 2 d S TU P
C8 C 0.500000 0.3977(5) 0.0536(3) 0.057(2) Uani 1 2 d S TU P
C10 C 0.500000 0.4710(5) 0.0919(3) 0.055(3) Uani 1 2 d S TU P
H10 H 0.500000 0.447414 0.108361 0.066 Uiso 1 2 calc RS T P
C7 C 0.500000 0.3816(5) 0.0244(3) 0.066(3) Uani 1 2 d S TU P
C5 C 0.500000 0.3518(6) 0.0769(3) 0.073(3) Uani 1 2 d S TU P
O1 O 0.5602(8) 0.1853(4) 0.1421(2) 0.130(4) Uani 1 1 d . U .
C1 C 0.500000 0.2077(8) 0.1347(5) 0.117(4) Uani 1 2 d S TU P
C2 C 0.500000 0.2574(8) 0.1145(5) 0.113(4) Uani 1 2 d S TU P
C6 C 0.500000 0.3233(6) 0.0149(3) 0.089(4) Uani 1 2 d S TU P
H6 H 0.500000 0.291517 0.026982 0.106 Uiso 1 2 calc RS T P
C4 C 0.5658(10) 0.3287(6) 0.0869(3) 0.116(4) Uani 1 1 d . U .
H4 H 0.612402 0.344188 0.080806 0.139 Uiso 1 1 calc R . .
C3 C 0.5663(11) 0.2822(6) 0.1061(4) 0.129(4) Uani 1 1 d . U .
H3 H 0.612892 0.268274 0.113174 0.155 Uiso 1 1 calc R . .
O10 O 0.6067(4) 0.000000 0.11010(15) 0.0443(19) Uani 1 2 d S T P
O1W O 0.628(2) 0.500000 0.000000 0.093(11) Uani 0.5 4 d S T P
H1WA H 0.655867 0.500000 0.015310 0.140 Uiso 0.25 2 d RS T P
H1WB H 0.655867 0.500000 -0.015310 0.140 Uiso 0.25 2 d RS T P

loop_
_atom_site_aniso_label
_atom_site_aniso_U_11
_atom_site_aniso_U_22
_atom_site_aniso_U_33
_atom_site_aniso_U_23
_atom_site_aniso_U_13
_atom_site_aniso_U_12
Mo4 0.0172(3) 0.0203(4) 0.0215(4) -0.0049(3) 0.000 0.000
Mo3 0.0153(2) 0.0099(2) 0.0335(3) 0.00031(19) 0.00003(19) -0.00040(17)
Mo2 0.0154(2) 0.0163(2) 0.0245(3) 0.00545(19) 0.00055(18) 0.00013(18)
Mo1 0.0198(4) 0.0435(5) 0.0187(4) 0.000 0.0013(3) 0.000
Zn2 0.0150(4) 0.0155(4) 0.0242(5) 0.000 -0.0022(4) 0.000
Zn1 0.0205(5) 0.0332(6) 0.0313(6) 0.0167(5) 0.000 0.000
P1 0.0122(12) 0.0108(12) 0.0158(13) 0.000 0.000 0.000
O12 0.017(3) 0.016(3) 0.020(3) 0.000 -0.003(2) 0.000
O7 0.0181(19) 0.0155(19) 0.023(2) -0.0039(16) -0.0034(16) 0.0042(15)
O8 0.019(3) 0.018(3) 0.026(3) 0.000 -0.001(2) 0.000
O13 0.019(3) 0.016(3) 0.047(4) 0.002(3) 0.000 0.000
O3 0.014(3) 0.019(3) 0.025(3) 0.000(2) 0.000 0.000
O2 0.012(2) 0.020(3) 0.021(3) 0.000 0.000(2) 0.000
O6 0.020(2) 0.018(2) 0.037(3) 0.0130(18) 0.0058(18) 0.0050(17)
O4 0.022(3) 0.034(4) 0.030(3) 0.010(3) 0.000 0.000
O11 0.021(2) 0.028(2) 0.036(3) 0.010(2) -0.0011(19) -0.0026(18)
O9 0.0175(19) 0.023(2) 0.031(2) -0.0095(18) -0.0042(17) 0.0013(17)
O5 0.020(2) 0.038(3) 0.026(2) 0.006(2) 0.0033(17) -0.0004(19)
O15 0.034(4) 0.040(4) 0.018(3) -0.006(3) 0.000 0.000
Co1 0.074(2) 0.0115(11) 0.0142(11) 0.000 0.000 0.000
N1 0.139(10) 0.007(5) 0.020(5) 0.000 0.000 0.000
N2 0.094(8) 0.023(5) 0.019(5) 0.000 0.000 0.000
O14 0.026(2) 0.015(2) 0.052(3) 0.000(2) 0.000(2) -0.0004(18)
C9 0.094(6) 0.032(4) 0.026(4) 0.007(4) 0.000 0.000
C8 0.112(6) 0.024(4) 0.034(4) 0.019(4) 0.000 0.000
C10 0.096(8) 0.044(6) 0.026(5) 0.006(4) 0.000 0.000
C7 0.147(8) 0.013(4) 0.038(5) 0.010(4) 0.000 0.000
C5 0.107(6) 0.050(5) 0.061(5) 0.042(5) 0.000 0.000
O1 0.209(10) 0.073(6) 0.109(6) 0.065(5) -0.042(6) -0.014(6)
C1 0.186(11) 0.070(7) 0.094(8) 0.069(6) 0.000 0.000
C2 0.167(10) 0.069(7) 0.104(8) 0.076(6) 0.000 0.000
C6 0.180(11) 0.023(5) 0.063(7) 0.008(5) 0.000 0.000
C4 0.141(8) 0.084(6) 0.123(7) 0.077(6) -0.012(6) 0.001(6)
C3 0.160(9) 0.092(7) 0.136(8) 0.082(6) -0.017(6) 0.003(6)
O10 0.041(4) 0.072(6) 0.020(3) 0.000 -0.001(3) 0.000
O1W 0.12(3) 0.12(3) 0.043(16) 0.000 0.000 0.000

loop_
_atom_type_symbol
_atom_type_description
_atom_type_scat_dispersion_real
_atom_type_scat_dispersion_imag
_atom_type_scat_source
C C 0.0033 0.0016 'International Tables Vol C Tables 4.2.6.8 and 6.1.1.4'
H H 0.0000 0.0000 'International Tables Vol C Tables 4.2.6.8 and 6.1.1.4'
Co Co 0.3494 0.9721 'International Tables Vol C Tables 4.2.6.8 and 6.1.1.4'
Mo Mo -1.6832 0.6857 'International Tables Vol C Tables 4.2.6.8 and 6.1.1.4'
N N 0.0061 0.0033 'International Tables Vol C Tables 4.2.6.8 and 6.1.1.4'
O O 0.0106 0.0060 'International Tables Vol C Tables 4.2.6.8 and 6.1.1.4'
P P 0.1023 0.0942 'International Tables Vol C Tables 4.2.6.8 and 6.1.1.4'
Zn Zn 0.2839 1.4301 'International Tables Vol C Tables 4.2.6.8 and 6.1.1.4'

loop_
_citation_id
_citation_doi
_citation_year
1 10.1038/s41467-018-06938-z 2018

loop_
_geom_angle_atom_site_label_1
_geom_angle_atom_site_label_2
_geom_angle_atom_site_label_3
_geom_angle
_geom_angle_site_symmetry_1
_geom_angle_site_symmetry_3
O8 Mo4 Mo4 37.46(13) 2_655 2_655
O8 Mo4 Mo4 37.46(13) . 2_655
O8 Mo4 O8 74.2(3) 2_655 .
O9 Mo4 Mo4 124.11(13) . 2_655
O9 Mo4 Mo4 124.11(13) 19_655 2_655
O9 Mo4 O8 87.85(19) 19_655 2_655
O9 Mo4 O8 150.9(2) . 2_655
O9 Mo4 O8 87.85(19) . .
O9 Mo4 O8 150.9(2) 19_655 .
O9 Mo4 O9 98.2(3) . 19_655
O15 Mo4 Mo4 98.4(2) . 2_655
O15 Mo4 O8 101.3(3) . .
O15 Mo4 O8 101.3(3) . 2_655
O15 Mo4 O9 104.6(2) . .
O15 Mo4 O9 104.6(2) . 19_655
O7 Mo3 Mo2 47.79(12) . .
O7 Mo3 O13 153.69(19) . .
O7 Mo3 O3 80.04(15) . .
O7 Mo3 O9 83.63(17) . .
O13 Mo3 Mo2 134.5(2) . .
O13 Mo3 O3 74.02(18) . .
O13 Mo3 O9 85.0(2) . .
O3 Mo3 Mo2 89.02(11) . .
O6 Mo3 Mo2 48.65(12) . .
O6 Mo3 O7 93.50(17) . .
O6 Mo3 O13 86.5(2) . .
O6 Mo3 O3 80.26(18) . .
O6 Mo3 O9 153.94(17) . .
O9 Mo3 Mo2 130.92(12) . .
O9 Mo3 O3 73.73(18) . .
O14 Mo3 Mo2 99.62(17) . .
O14 Mo3 O7 105.48(19) . .
O14 Mo3 O13 99.8(2) . .
O14 Mo3 O3 171.4(2) . .
O14 Mo3 O6 105.7(2) . .
O14 Mo3 O9 100.0(2) . .
O12 Mo2 Mo3 134.19(16) . .
O12 Mo2 O2 75.93(17) . .
O7 Mo2 Mo3 48.22(11) . .
O7 Mo2 O12 86.24(19) . .
O7 Mo2 O2 79.78(17) . .
O7 Mo2 O6 92.75(17) . .
O7 Mo2 O5 154.03(18) . .
O2 Mo2 Mo3 89.21(11) . .
O6 Mo2 Mo3 47.43(14) . .
O6 Mo2 O12 156.59(18) . .
O6 Mo2 O2 80.87(16) . .
O6 Mo2 O5 84.63(19) . .
O11 Mo2 Mo3 99.18(16) . .
O11 Mo2 O12 98.3(2) . .
O11 Mo2 O7 106.2(2) . .
O11 Mo2 O2 171.6(2) . .
O11 Mo2 O6 104.4(2) . .
O11 Mo2 O5 99.4(2) . .
O5 Mo2 Mo3 131.55(13) . .
O5 Mo2 O12 86.1(2) . .
O5 Mo2 O2 74.29(18) . .
O4 Mo1 Mo1 37.64(16) 2_655 2_655
O4 Mo1 Mo1 37.64(16) . 2_655
O4 Mo1 O4 74.3(3) 2_655 .
O5 Mo1 Mo1 124.93(14) 20 2_655
O5 Mo1 Mo1 124.93(14) . 2_655
O5 Mo1 O4 88.4(2) . .
O5 Mo1 O4 150.8(2) 20 .
O5 Mo1 O4 150.8(2) . 2_655
O5 Mo1 O4 88.4(2) 20 2_655
O5 Mo1 O5 96.6(3) . 20
O10 Mo1 Mo1 99.2(3) . 2_655
O10 Mo1 O4 102.5(3) . 2_655
O10 Mo1 O4 102.5(3) . .
O10 Mo1 O5 104.1(2) . 20
O10 Mo1 O5 104.1(2) . .
O12 Zn2 O7 111.59(15) 25_655 20
O12 Zn2 O7 111.60(15) 25_655 .
O12 Zn2 O8 117.9(2) 25_655 .
O7 Zn2 O7 96.1(2) . 20
O8 Zn2 O7 108.68(16) . 20
O8 Zn2 O7 108.68(16) . .
O6 Zn1 O6 93.7(2) . 19_655
O6 Zn1 O1 140.4(3) . 19_655
O6 Zn1 O1 140.4(3) 19_655 .
O6 Zn1 O1 94.1(3) . .
O6 Zn1 O1 94.0(3) 19_655 19_655
O6 Zn1 C1 117.2(3) 19_655 .
O6 Zn1 C1 117.2(3) . .
O4 Zn1 O6 107.48(17) . 19_655
O4 Zn1 O6 107.48(17) . .
O4 Zn1 O1 107.0(3) . 19_655
O4 Zn1 O1 107.0(3) . .
O4 Zn1 C1 111.9(6) . .
O1 Zn1 O1 57.3(6) 19_655 .
O1 Zn1 C1 28.7(3) 19_655 .
O1 Zn1 C1 28.7(3) . .
O3 P1 O3 110.3(5) 2_655 .
O2 P1 O3 108.76(14) 2_655 .
O2 P1 O3 108.76(14) . .
O2 P1 O3 108.76(14) . 2_655
O2 P1 O3 108.76(14) 2_655 2_655
O2 P1 O2 111.5(4) . 2_655
Mo2 O12 Mo2 119.0(3) 20 .
Zn2 O12 Mo2 115.11(15) 25_655 20
Zn2 O12 Mo2 115.11(15) 25_655 .
Mo3 O7 Zn2 130.0(2) . .
Mo2 O7 Mo3 83.99(16) . .
Mo2 O7 Zn2 139.7(2) . .
Mo4 O8 Mo4 105.1(3) 2_655 .
Zn2 O8 Mo4 124.20(16) . 2_655
Zn2 O8 Mo4 124.20(16) . .
Mo3 O13 Mo3 123.0(3) . 19_655
Mo3 O3 Mo3 88.92(19) . 19_655
P1 O3 Mo3 126.30(18) . .
P1 O3 Mo3 126.30(18) . 19_655
Mo2 O2 Mo2 89.17(18) 20 .
P1 O2 Mo2 126.70(17) . 20
P1 O2 Mo2 126.70(17) . .
Mo3 O6 Mo2 83.92(17) . .
Mo3 O6 Zn1 141.1(2) . .
Mo2 O6 Zn1 128.7(2) . .
Mo1 O4 Mo1 104.7(3) 2_655 .
Zn1 O4 Mo1 125.24(18) . 2_655
Zn1 O4 Mo1 125.24(18) . .
Mo4 O9 Mo3 126.2(2) . .
Mo1 O5 Mo2 126.1(2) . .
N1 Co1 N1 180.0 17_665 .
N1 Co1 N2 90.0 17_665 17_665
N1 Co1 N2 90.0 17_665 .
N1 Co1 N2 90.0 . .
N1 Co1 N2 90.0 . 17_665
N1 Co1 O1W 90.000(2) . .
N1 Co1 O1W 90.000(2) . 17_665
N1 Co1 O1W 90.000(3) 17_665 17_665
N1 Co1 O1W 90.000(3) 17_665 .
N2 Co1 N2 180.0 . 17_665
N2 Co1 O1W 90.000(3) . .
N2 Co1 O1W 90.000(2) 17_665 .
N2 Co1 O1W 90.000(3) . 17_665
N2 Co1 O1W 90.000(2) 17_665 17_665
O1W Co1 O1W 180.0 . 17_665
C7 N1 Co1 126.6(6) 18 .
C7 N1 Co1 126.6(6) . .
C7 N1 C7 106.8(13) 18 .
C9 N2 Co1 127.0(6) 2_665 .
C9 N2 Co1 127.0(6) . .
C9 N2 C9 106.0(13) 2_665 .
N2 C9 C8 126.8(10) . .
N2 C9 C10 110.2(10) . .
C8 C9 C10 122.9(10) . .
C9 C8 C7 122.1(10) . .
C9 C8 C5 119.5(12) . .
C7 C8 C5 118.3(12) . .
C10 C10 C9 106.8(7) 2_665 .
N1 C7 C6 109.1(11) . .
C8 C7 N1 127.4(10) . .
C8 C7 C6 123.5(11) . .
C4 C5 C8 121.6(7) . .
C4 C5 C8 121.6(7) 19_655 .
C4 C5 C4 116.6(15) . 19_655
C1 O1 Zn1 91.9(10) . .
O1 C1 Zn1 59.4(8) 19_655 .
O1 C1 Zn1 59.4(8) . .
O1 C1 O1 118.2(15) . 19_655
O1 C1 C2 120.8(8) . .
O1 C1 C2 120.8(8) 19_655 .
C2 C1 Zn1 177.6(18) . .
C3 C2 C1 121.0(8) . .
C3 C2 C1 121.0(8) 19_655 .
C3 C2 C3 117.8(16) . 19_655
C6 C6 C7 107.5(8) 18 .
C5 C4 C3 122.1(16) . .
C2 C3 C4 120.6(16) . .

loop_
_geom_bond_atom_site_label_1
_geom_bond_atom_site_label_2
_geom_bond_distance
_geom_bond_site_symmetry_2
Mo4 Mo4 3.2023(16) 2_655
Mo4 O8 2.017(4) 2_655
Mo4 O8 2.017(4) .
Mo4 O9 1.816(4) .
Mo4 O9 1.816(4) 19_655
Mo4 O15 1.677(6) .
Mo3 Mo2 2.6155(8) .
Mo3 O7 1.961(4) .
Mo3 O13 1.999(3) .
Mo3 O3 2.508(4) .
Mo3 O6 1.937(5) .
Mo3 O9 2.032(5) .
Mo3 O14 1.680(4) .
Mo2 O12 2.034(3) .
Mo2 O7 1.948(4) .
Mo2 O2 2.496(4) .
Mo2 O6 1.975(4) .
Mo2 O11 1.675(4) .
Mo2 O5 2.024(5) .
Mo1 Mo1 3.1783(17) 2_655
Mo1 O4 2.007(4) .
Mo1 O4 2.007(4) 2_655
Mo1 O5 1.829(5) 20
Mo1 O5 1.829(5) .
Mo1 O10 1.669(7) .
Zn2 O12 1.965(5) 25_655
Zn2 O7 1.986(4) .
Zn2 O7 1.986(4) 20
Zn2 O8 1.976(6) .
Zn1 O6 2.023(5) 19_655
Zn1 O6 2.023(5) .
Zn1 O4 1.976(7) .
Zn1 O1 2.183(9) 19_655
Zn1 O1 2.183(9) .
Zn1 C1 2.535(15) .
P1 O3 1.562(6) 2_655
P1 O3 1.562(6) .
P1 O2 1.561(6) 2_655
P1 O2 1.561(6) .
O12 Mo2 2.034(3) 20
O12 Zn2 1.965(5) 25_655
O8 Mo4 2.017(4) 2_655
O13 Mo3 1.999(3) 19_655
O3 Mo3 2.508(4) 19_655
O2 Mo2 2.496(4) 20
O4 Mo1 2.007(4) 2_655
Co1 N1 1.968(11) .
Co1 N1 1.968(11) 17_665
Co1 N2 1.987(12) .
Co1 N2 1.987(12) 17_665
Co1 O1W 2.22(4) .
Co1 O1W 2.22(4) 17_665
N1 C7 1.378(12) 18
N1 C7 1.378(12) .
N2 C9 1.368(13) .
N2 C9 1.368(13) 2_665
C9 C8 1.374(16) .
C9 C10 1.415(15) .
C8 C7 1.374(17) .
C8 C5 1.511(15) .
C10 C10 1.37(2) 2_665
C7 C6 1.440(17) .
C5 C4 1.344(16) .
C5 C4 1.344(16) 19_655
O1 C1 1.220(12) .
C1 O1 1.220(12) 19_655
C1 C2 1.488(19) .
C2 C3 1.347(18) 19_655
C2 C3 1.347(18) .
C6 C6 1.35(3) 18
C4 C3 1.402(14) .

loop_
_platon_squeeze_void_nr
_platon_squeeze_void_average_x
_platon_squeeze_void_average_y
_platon_squeeze_void_average_z
_platon_squeeze_void_volume
_platon_squeeze_void_count_electrons
_platon_squeeze_void_content
1 -0.008 0.342 0.000 4723 1452 ' '
2 -0.009 0.312 0.500 4723 1452 ' '
